data_7023605
loop_
_publ_author_name
'Hens, Amar'
'Mondal, Pallab'
'Rajak, Kajal Krishna'

_publ_section_title
;
 Synthesis, structure and spectral properties of O,N,N coordinating
 ligands and their neutral Zn(ii) complexes: a combined experimental and
 theoretical study.
;
_journal_issue 41
_journal_name_full 'Dalton transactions (Cambridge, England : 2003)'
_journal_page_first 14905
_journal_page_last 14915
_journal_paper_doi 10.1039/c3dt51571k
_journal_volume 42
_journal_year 2013
_chemical_formula_sum 'C37 H31 N4 O3 Zn'
_chemical_formula_weight 645.03
_chemical_name_systematic
;
 ?
;
_space_group_IT_number 2
_symmetry_cell_setting triclinic
_symmetry_space_group_name_Hall '-P 1'
_symmetry_space_group_name_H-M 'P -1'
_atom_sites_solution_hydrogens geom
_atom_sites_solution_primary direct
_atom_sites_solution_secondary difmap
_audit_creation_method SHELXL-97
_cell_angle_alpha 85.883(5)
_cell_angle_beta 62.824(5)
_cell_angle_gamma 87.652(5)
_cell_formula_units_Z 2
_cell_length_a 11.806(5)
_cell_length_b 12.117(5)
_cell_length_c 12.312(5)
_cell_measurement_temperature 293(2)
_cell_measurement_theta_max 27.78
_cell_measurement_theta_min 1.69
_cell_volume 1562.7(11)
_computing_structure_refinement 'SHELXL-97 (Sheldrick, 1997)'
_diffrn_ambient_temperature 293(2)
_diffrn_measured_fraction_theta_full 0.985
_diffrn_measured_fraction_theta_max 0.985
_diffrn_radiation_monochromator graphite
_diffrn_radiation_source 'fine-focus sealed tube'
_diffrn_radiation_type MoK\a
_diffrn_radiation_wavelength 0.71073
_diffrn_reflns_av_R_equivalents 0.0426
_diffrn_reflns_av_sigmaI/netI 0.0531
_diffrn_reflns_limit_h_max 15
_diffrn_reflns_limit_h_min -15
_diffrn_reflns_limit_k_max 15
_diffrn_reflns_limit_k_min -15
_diffrn_reflns_limit_l_max 15
_diffrn_reflns_limit_l_min -16
_diffrn_reflns_number 26730
_diffrn_reflns_theta_full 27.78
_diffrn_reflns_theta_max 27.78
_diffrn_reflns_theta_min 1.69
_exptl_absorpt_coefficient_mu 0.829
_exptl_absorpt_correction_T_max 0.813
_exptl_absorpt_correction_T_min 0.780
_exptl_absorpt_correction_type multi-scan
_exptl_absorpt_process_details (SADABAS,SHELDRICK-1997)
_exptl_crystal_colour orange
_exptl_crystal_density_diffrn 1.371
_exptl_crystal_density_method 'not measured'
_exptl_crystal_description parallopied
_exptl_crystal_F_000 670
_exptl_crystal_size_max 0.30
_exptl_crystal_size_mid 0.25
_exptl_crystal_size_min 0.25
_refine_diff_density_max 0.469
_refine_diff_density_min -0.295
_refine_diff_density_rms 0.064
_refine_ls_extinction_method none
_refine_ls_goodness_of_fit_ref 1.051
_refine_ls_hydrogen_treatment mixed
_refine_ls_matrix_type full
_refine_ls_number_parameters 478
_refine_ls_number_reflns 7281
_refine_ls_number_restraints 0
_refine_ls_restrained_S_all 1.051
_refine_ls_R_factor_all 0.0791
_refine_ls_R_factor_gt 0.0500
_refine_ls_shift/su_max 0.000
_refine_ls_shift/su_mean 0.000
_refine_ls_structure_factor_coef Fsqd
_refine_ls_weighting_details 'calc w=1/[\s^2^(Fo^2^)+(0.0814P)^2^+0.0219P] where P=(Fo^2^+2Fc^2^)/3'
_refine_ls_weighting_scheme calc
_refine_ls_wR_factor_gt 0.1346
_refine_ls_wR_factor_ref 0.1505
_reflns_number_gt 5042
_reflns_number_total 7281
_reflns_threshold_expression >2sigma(I)
_cod_data_source_file c3dt51571k.txt
_cod_data_source_block 4.CH3OH
_cod_original_sg_symbol_H-M P-1
_cod_database_code 7023605

loop_
_symmetry_equiv_pos_as_xyz
'x, y, z'
'-x, -y, -z'

loop_
_atom_site_label
_atom_site_type_symbol
_atom_site_fract_x
_atom_site_fract_y
_atom_site_fract_z
_atom_site_U_iso_or_equiv
_atom_site_adp_type
_atom_site_occupancy
_atom_site_symmetry_multiplicity
_atom_site_calc_flag
_atom_site_refinement_flags
C1 C 0.0973(3) 0.0089(3) 0.2668(3) 0.0491(8) Uani 1 1 d .
C2 C 0.0033(4) -0.0716(3) 0.3115(3) 0.0569(9) Uani 1 1 d .
C3 C -0.1109(4) -0.0498(3) 0.4073(3) 0.0525(8) Uani 1 1 d .
C4 C -0.1329(3) 0.0535(2) 0.4601(3) 0.0423(7) Uani 1 1 d .
C5 C -0.2492(3) 0.0851(3) 0.5579(3) 0.0528(8) Uani 1 1 d .
C6 C -0.2611(3) 0.1855(3) 0.6035(3) 0.0540(8) Uani 1 1 d .
C7 C -0.1586(3) 0.2593(3) 0.5578(3) 0.0453(7) Uani 1 1 d .
C8 C -0.0441(3) 0.2321(2) 0.4657(2) 0.0368(6) Uani 1 1 d .
C9 C -0.0315(3) 0.1285(2) 0.4116(2) 0.0369(6) Uani 1 1 d .
C10 C 0.0865(3) 0.3592(2) 0.4857(3) 0.0411(7) Uani 1 1 d .
C11 C 0.1957(3) 0.4262(2) 0.4511(3) 0.0416(7) Uani 1 1 d .
C12 C 0.2072(3) 0.4751(3) 0.5463(3) 0.0474(8) Uani 1 1 d .
C13 C 0.3088(3) 0.5388(3) 0.5260(3) 0.0533(8) Uani 1 1 d .
C14 C 0.4040(3) 0.5509(3) 0.4052(4) 0.0560(9) Uani 1 1 d .
C15 C 0.4002(3) 0.5058(3) 0.3078(3) 0.0520(8) Uani 1 1 d .
C16 C 0.2919(3) 0.4425(2) 0.3280(3) 0.0428(7) Uani 1 1 d .
C17 C 0.3152(4) 0.5944(4) 0.6285(4) 0.0777(12) Uani 1 1 d .
H17A H 0.3929 0.6353 0.5971 0.117 Uiso 1 1 calc R
H17B H 0.3129 0.5393 0.6896 0.117 Uiso 1 1 calc R
H17C H 0.2439 0.6439 0.6644 0.117 Uiso 1 1 calc R
C18 C 0.5066(4) 0.5195(4) 0.1793(4) 0.0773(12) Uani 1 1 d .
H18A H 0.4851 0.4822 0.1250 0.116 Uiso 1 1 calc R
H18B H 0.5836 0.4881 0.1769 0.116 Uiso 1 1 calc R
H18C H 0.5187 0.5967 0.1542 0.116 Uiso 1 1 calc R
C19 C 0.0248(4) 0.3486(3) 0.1529(4) 0.0652(10) Uani 1 1 d .
C20 C -0.0233(5) 0.3723(4) 0.0686(5) 0.0815(13) Uani 1 1 d .
C21 C 0.0441(5) 0.3387(4) -0.0473(5) 0.0829(14) Uani 1 1 d .
C22 C 0.1582(4) 0.2810(3) -0.0802(3) 0.0612(9) Uani 1 1 d .
C23 C 0.2342(5) 0.2400(4) -0.1973(4) 0.0805(13) Uani 1 1 d .
C24 C 0.3390(5) 0.1810(4) -0.2198(4) 0.0807(13) Uani 1 1 d .
C25 C 0.3787(4) 0.1596(4) -0.1305(3) 0.0625(10) Uani 1 1 d .
C26 C 0.3157(3) 0.2005(2) -0.0173(3) 0.0452(7) Uani 1 1 d .
C27 C 0.2016(3) 0.2605(3) 0.0098(3) 0.0473(7) Uani 1 1 d .
C28 C 0.4680(3) 0.1614(3) 0.0517(3) 0.0468(8) Uani 1 1 d .
C29 C 0.5223(3) 0.1467(2) 0.1330(3) 0.0439(7) Uani 1 1 d .
C30 C 0.6553(3) 0.1202(3) 0.0812(3) 0.0567(9) Uani 1 1 d .
C31 C 0.7201(3) 0.1067(3) 0.1460(3) 0.0583(9) Uani 1 1 d .
C32 C 0.6533(3) 0.1218(3) 0.2715(3) 0.0556(9) Uani 1 1 d .
C33 C 0.5248(3) 0.1465(3) 0.3292(3) 0.0466(7) Uani 1 1 d .
C34 C 0.4534(3) 0.1581(2) 0.2625(3) 0.0391(6) Uani 1 1 d .
C35 C 0.8616(3) 0.0739(4) 0.0871(4) 0.0919(15) Uani 1 1 d .
H35A H 0.8909 0.0683 0.1484 0.138 Uiso 1 1 calc R
H35B H 0.9099 0.1290 0.0245 0.138 Uiso 1 1 calc R
H35C H 0.8726 0.0037 0.0517 0.138 Uiso 1 1 calc R
C36 C 0.4579(3) 0.1642(4) 0.4634(3) 0.0676(11) Uani 1 1 d .
H36A H 0.3696 0.1806 0.4878 0.101 Uiso 1 1 calc R
H36B H 0.4961 0.2248 0.4802 0.101 Uiso 1 1 calc R
H36C H 0.4650 0.0983 0.5082 0.101 Uiso 1 1 calc R
C37 C 0.2285(5) 0.6457(5) 0.1155(5) 0.1043(17) Uani 1 1 d .
N1 N 0.0838(2) 0.10561(19) 0.3145(2) 0.0399(6) Uani 1 1 d .
N2 N 0.0668(2) 0.29678(19) 0.4155(2) 0.0391(5) Uani 1 1 d .
N3 N 0.1337(3) 0.2954(2) 0.1249(2) 0.0496(6) Uani 1 1 d .
N4 N 0.3517(2) 0.1869(2) 0.0774(2) 0.0414(6) Uani 1 1 d .
O1 O 0.2840(2) 0.40377(16) 0.23592(18) 0.0474(5) Uani 1 1 d .
O2 O 0.33327(18) 0.17719(17) 0.31880(17) 0.0426(5) Uani 1 1 d .
O3 O 0.1371(3) 0.5714(2) 0.1968(3) 0.0882(9) Uani 1 1 d .
Zn01 Zn 0.21946(3) 0.24680(3) 0.24831(3) 0.03993(14) Uani 1 1 d .
H10 H 0.029(2) 0.357(2) 0.565(2) 0.027(7) Uiso 1 1 d .
H4 H -0.312(3) 0.028(2) 0.590(3) 0.043(8) Uiso 1 1 d .
H3 H -0.171(3) -0.099(3) 0.440(3) 0.045(9) Uiso 1 1 d .
H28 H 0.524(3) 0.147(3) -0.028(3) 0.055(9) Uiso 1 1 d .
H31 H 0.702(3) 0.114(2) 0.330(3) 0.047(8) Uiso 1 1 d .
H5 H -0.340(3) 0.202(3) 0.679(3) 0.066(10) Uiso 1 1 d .
H1 H 0.181(3) -0.005(3) 0.196(3) 0.056(9) Uiso 1 1 d .
H6 H -0.171(3) 0.327(3) 0.587(3) 0.050(9) Uiso 1 1 d .
H30 H 0.696(3) 0.111(3) -0.009(3) 0.066(10) Uiso 1 1 d .
H12 H 0.148(3) 0.460(2) 0.622(3) 0.047(9) Uiso 1 1 d .
H14 H 0.478(3) 0.590(2) 0.384(3) 0.044(8) Uiso 1 1 d .
H2 H 0.018(3) -0.143(3) 0.278(3) 0.073(11) Uiso 1 1 d .
H19 H -0.019(4) 0.368(3) 0.236(4) 0.077(12) Uiso 1 1 d .
H24 H 0.394(4) 0.148(4) -0.290(5) 0.112(17) Uiso 1 1 d .
H25 H 0.428(4) 0.118(3) -0.143(4) 0.075(16) Uiso 1 1 d .
H23 H 0.197(4) 0.271(4) -0.253(4) 0.101(15) Uiso 1 1 d .
H21 H 0.012(4) 0.360(3) -0.104(4) 0.094(14) Uiso 1 1 d .
H20 H -0.104(4) 0.409(3) 0.099(4) 0.082(13) Uiso 1 1 d .

loop_
_atom_site_aniso_label
_atom_site_aniso_U_11
_atom_site_aniso_U_22
_atom_site_aniso_U_33
_atom_site_aniso_U_23
_atom_site_aniso_U_13
_atom_site_aniso_U_12
C1 0.052(2) 0.0490(19) 0.0476(19) -0.0115(15) -0.0227(17) 0.0029(16)
C2 0.069(2) 0.0466(19) 0.062(2) -0.0134(16) -0.035(2) -0.0025(17)
C3 0.053(2) 0.0473(19) 0.066(2) -0.0023(16) -0.0340(19) -0.0095(17)
C4 0.0417(18) 0.0384(16) 0.0481(17) 0.0039(13) -0.0225(15) -0.0018(13)
C5 0.0397(19) 0.051(2) 0.065(2) 0.0084(17) -0.0225(17) -0.0061(16)
C6 0.0352(18) 0.057(2) 0.055(2) 0.0029(16) -0.0082(16) 0.0005(15)
C7 0.0388(18) 0.0397(17) 0.0526(18) -0.0061(14) -0.0168(15) 0.0063(14)
C8 0.0326(15) 0.0371(15) 0.0382(15) 0.0000(12) -0.0139(13) -0.0020(12)
C9 0.0377(16) 0.0392(15) 0.0376(15) -0.0013(12) -0.0207(13) 0.0026(12)
C10 0.0396(17) 0.0398(16) 0.0384(17) -0.0054(13) -0.0129(14) 0.0040(13)
C11 0.0400(17) 0.0367(15) 0.0480(17) -0.0062(13) -0.0196(14) 0.0024(13)
C12 0.047(2) 0.0443(18) 0.052(2) -0.0125(15) -0.0225(17) 0.0065(15)
C13 0.050(2) 0.0508(19) 0.070(2) -0.0196(16) -0.0347(19) 0.0090(15)
C14 0.044(2) 0.0483(19) 0.084(3) -0.0133(18) -0.035(2) -0.0025(15)
C15 0.0423(19) 0.0485(19) 0.062(2) 0.0002(15) -0.0218(17) -0.0009(15)
C16 0.0452(18) 0.0337(15) 0.0502(18) -0.0029(13) -0.0227(15) 0.0030(13)
C17 0.070(3) 0.084(3) 0.099(3) -0.038(2) -0.051(3) 0.007(2)
C18 0.054(2) 0.087(3) 0.078(3) -0.003(2) -0.018(2) -0.018(2)
C19 0.068(3) 0.065(2) 0.067(3) -0.0058(19) -0.036(2) 0.013(2)
C20 0.073(3) 0.096(3) 0.088(3) 0.004(3) -0.050(3) 0.017(3)
C21 0.099(4) 0.089(3) 0.085(3) 0.020(3) -0.066(3) -0.009(3)
C22 0.073(3) 0.068(2) 0.055(2) 0.0111(17) -0.041(2) -0.0129(19)
C23 0.106(4) 0.103(3) 0.048(2) 0.007(2) -0.049(3) -0.023(3)
C24 0.098(4) 0.106(4) 0.039(2) -0.012(2) -0.030(2) -0.010(3)
C25 0.070(3) 0.075(3) 0.0389(19) -0.0075(18) -0.0208(19) -0.006(2)
C26 0.055(2) 0.0461(17) 0.0331(15) 0.0020(12) -0.0185(14) -0.0109(15)
C27 0.059(2) 0.0467(18) 0.0414(17) 0.0041(13) -0.0277(16) -0.0123(15)
C28 0.046(2) 0.0517(19) 0.0304(15) -0.0044(13) -0.0071(14) 0.0028(15)
C29 0.0390(17) 0.0466(17) 0.0356(15) -0.0024(13) -0.0083(13) 0.0043(13)
C30 0.041(2) 0.067(2) 0.0454(19) -0.0050(16) -0.0053(16) 0.0082(16)
C31 0.0399(19) 0.062(2) 0.062(2) -0.0009(17) -0.0146(17) 0.0077(16)
C32 0.042(2) 0.067(2) 0.059(2) 0.0013(17) -0.0236(18) -0.0025(16)
C33 0.0414(19) 0.0513(18) 0.0438(17) -0.0031(14) -0.0161(15) -0.0033(14)
C34 0.0365(17) 0.0371(15) 0.0379(15) -0.0008(12) -0.0118(13) -0.0028(12)
C35 0.042(2) 0.118(4) 0.098(4) -0.010(3) -0.017(2) 0.016(2)
C36 0.052(2) 0.110(3) 0.0431(19) -0.0068(19) -0.0227(17) -0.010(2)
C37 0.073(3) 0.112(4) 0.111(4) 0.036(3) -0.033(3) -0.011(3)
N1 0.0396(14) 0.0424(14) 0.0380(13) -0.0058(10) -0.0177(11) 0.0018(11)
N2 0.0365(14) 0.0372(13) 0.0411(13) -0.0045(10) -0.0153(11) 0.0008(10)
N3 0.0541(17) 0.0505(16) 0.0476(15) -0.0007(12) -0.0267(14) 0.0030(13)
N4 0.0457(16) 0.0422(14) 0.0327(12) -0.0019(10) -0.0149(11) -0.0003(11)
O1 0.0529(13) 0.0460(12) 0.0410(11) 0.0016(9) -0.0193(10) -0.0080(10)
O2 0.0318(11) 0.0570(13) 0.0328(10) -0.0036(9) -0.0094(9) 0.0029(9)
O3 0.077(2) 0.083(2) 0.106(2) 0.0061(18) -0.0458(19) 0.0074(16)
Zn01 0.0391(2) 0.0436(2) 0.0343(2) -0.00594(14) -0.01401(16) 0.00207(15)

loop_
_atom_type_symbol
_atom_type_description
_atom_type_scat_dispersion_real
_atom_type_scat_dispersion_imag
_atom_type_scat_source
C C 0.0033 0.0016 'International Tables Vol C Tables 4.2.6.8 and 6.1.1.4'
H H 0.0000 0.0000 'International Tables Vol C Tables 4.2.6.8 and 6.1.1.4'
N N 0.0061 0.0033 'International Tables Vol C Tables 4.2.6.8 and 6.1.1.4'
O O 0.0106 0.0060 'International Tables Vol C Tables 4.2.6.8 and 6.1.1.4'
Zn Zn 0.2839 1.4301 'International Tables Vol C Tables 4.2.6.8 and 6.1.1.4'

loop_
_geom_angle_atom_site_label_1
_geom_angle_atom_site_label_2
_geom_angle_atom_site_label_3
_geom_angle
N1 C1 C2 123.8(3)
C3 C2 C1 119.1(3)
C2 C3 C4 119.9(3)
C9 C4 C3 117.1(3)
C9 C4 C5 118.7(3)
C3 C4 C5 124.2(3)
C6 C5 C4 120.0(3)
C5 C6 C7 121.4(3)
C8 C7 C6 120.9(3)
C7 C8 N2 126.2(3)
C7 C8 C9 118.6(3)
N2 C8 C9 115.3(2)
N1 C9 C4 122.5(2)
N1 C9 C8 117.2(2)
C4 C9 C8 120.2(3)
N2 C10 C11 126.1(3)
C12 C11 C16 120.1(3)
C12 C11 C10 116.7(3)
C16 C11 C10 123.1(3)
C13 C12 C11 122.6(3)
C12 C13 C14 116.4(3)
C12 C13 C17 121.3(3)
C14 C13 C17 122.3(3)
C15 C14 C13 124.6(3)
C14 C15 C16 119.3(3)
C14 C15 C18 122.6(3)
C16 C15 C18 118.2(3)
O1 C16 C11 123.0(3)
O1 C16 C15 120.0(3)
C11 C16 C15 117.0(3)
N3 C19 C20 122.9(4)
C21 C20 C19 119.1(4)
C20 C21 C22 119.9(4)
C21 C22 C23 124.5(4)
C21 C22 C27 118.0(4)
C23 C22 C27 117.5(4)
C24 C23 C22 120.9(4)
C23 C24 C25 120.9(4)
C26 C25 C24 122.4(5)
C25 C26 N4 126.4(3)
C25 C26 C27 117.5(3)
N4 C26 C27 116.1(3)
N3 C27 C26 118.0(3)
N3 C27 C22 121.4(3)
C26 C27 C22 120.6(3)
N4 C28 C29 127.8(3)
C28 C29 C30 117.1(3)
C28 C29 C34 124.3(3)
C30 C29 C34 118.6(3)
C31 C30 C29 123.8(3)
C30 C31 C32 117.3(3)
C30 C31 C35 122.0(4)
C32 C31 C35 120.7(4)
C33 C32 C31 122.7(3)
C32 C33 C34 120.9(3)
C32 C33 C36 120.8(3)
C34 C33 C36 118.3(3)
O2 C34 C33 119.7(3)
O2 C34 C29 123.6(3)
C33 C34 C29 116.7(3)
C1 N1 C9 117.5(3)
C1 N1 Zn01 128.4(2)
C9 N1 Zn01 113.96(17)
C10 N2 C8 118.9(2)
C10 N2 Zn01 121.2(2)
C8 N2 Zn01 116.76(17)
C19 N3 C27 118.8(3)
C19 N3 Zn01 127.3(2)
C27 N3 Zn01 113.8(2)
C28 N4 C26 119.6(3)
C28 N4 Zn01 123.0(2)
C26 N4 Zn01 115.9(2)
C16 O1 Zn01 120.46(18)
C34 O2 Zn01 127.89(18)
O2 Zn01 O1 94.11(9)
O2 Zn01 N4 87.36(9)
O1 Zn01 N4 101.82(9)
O2 Zn01 N2 97.79(9)
O1 Zn01 N2 83.96(8)
N4 Zn01 N2 172.02(9)
O2 Zn01 N3 163.17(9)
O1 Zn01 N3 91.93(9)
N4 Zn01 N3 76.02(10)
N2 Zn01 N3 98.47(10)
O2 Zn01 N1 94.18(9)
O1 Zn01 N1 158.38(9)
N4 Zn01 N1 98.47(9)
N2 Zn01 N1 75.16(9)
N3 Zn01 N1 85.77(9)

loop_
_geom_bond_atom_site_label_1
_geom_bond_atom_site_label_2
_geom_bond_distance
C1 N1 1.319(4)
C1 C2 1.393(5)
C2 C3 1.357(5)
C3 C4 1.411(4)
C4 C9 1.405(4)
C4 C5 1.412(4)
C5 C6 1.352(5)
C6 C7 1.406(5)
C7 C8 1.356(4)
C8 N2 1.410(3)
C8 C9 1.434(4)
C9 N1 1.374(3)
C10 N2 1.290(4)
C10 C11 1.427(4)
C11 C12 1.413(4)
C11 C16 1.424(4)
C12 C13 1.368(4)
C13 C14 1.397(5)
C13 C17 1.505(5)
C14 C15 1.373(5)
C15 C16 1.431(4)
C15 C18 1.507(5)
C16 O1 1.300(3)
C19 N3 1.322(4)
C19 C20 1.401(6)
C20 C21 1.362(6)
C21 C22 1.391(6)
C22 C23 1.420(6)
C22 C27 1.420(4)
C23 C24 1.328(7)
C24 C25 1.384(6)
C25 C26 1.365(5)
C26 N4 1.409(4)
C26 C27 1.414(5)
C27 N3 1.360(4)
C28 N4 1.290(4)
C28 C29 1.413(4)
C29 C30 1.431(4)
C29 C34 1.435(4)
C30 C31 1.333(5)
C31 C32 1.400(5)
C31 C35 1.535(5)
C32 C33 1.380(4)
C33 C34 1.418(4)
C33 C36 1.499(4)
C34 O2 1.282(3)
C37 O3 1.393(5)
N1 Zn01 2.234(2)
N2 Zn01 2.134(2)
N3 Zn01 2.216(3)
N4 Zn01 2.125(2)
O1 Zn01 2.047(2)
O2 Zn01 2.034(2)
